data_7006275
loop_
_publ_author_name
'G\'omez-Ruiz, Santiago'
'Hey-Hawkins, Evamarie'

_publ_section_title
;
 Oxidative cleavage of tetraaryltetraphosphane-1,4-diides by nickel(II)
 and palladium(II): formation of unusual Ni(0) and Pd(0)
 diaryldiphosphene complexes.
;
_journal_issue 48
_journal_name_full 'Dalton transactions (Cambridge, England : 2003)'
_journal_page_first 5678
_journal_page_last 5683
_journal_paper_doi 10.1039/b711616k
_journal_year 2007
_chemical_formula_sum 'C30 H52 Ni P4'
_chemical_formula_weight 595.31
_chemical_name_systematic
;
?
;
_space_group_IT_number 61
_symmetry_cell_setting orthorhombic
_symmetry_space_group_name_Hall '-P 2ac 2ab'
_symmetry_space_group_name_H-M 'P b c a'
_atom_sites_solution_hydrogens geom
_atom_sites_solution_primary direct
_atom_sites_solution_secondary difmap
_audit_conform_dict_location ftp://ftp.iucr.org/pub/cif_core.dic
_audit_conform_dict_name cif_core.dic
_audit_conform_dict_version 2.3
_audit_creation_date 2007-03-15T10:40:23-00:00
_audit_creation_method 'WinGX routine CIF_UPDATE'
_cell_angle_alpha 90
_cell_angle_beta 90
_cell_angle_gamma 90
_cell_formula_units_Z 8
_cell_length_a 18.6263(10)
_cell_length_b 15.3768(9)
_cell_length_c 22.9378(13)
_cell_measurement_temperature 213(2)
_cell_volume 6569.7(6)
_computing_cell_refinement 'Bruker SAINT'
_computing_data_collection 'Bruker SMART'
_computing_data_reduction 'Bruker SAINT'
_computing_molecular_graphics 'ORTEP3 for Windows (L. J. Farrugia, 1997)'
_computing_publication_material 'WINGX (L.J. Farrugia,1999)'
_computing_structure_refinement 'SHELXL-97 (Sheldrick,1997)'
_computing_structure_solution 'SHELXS-97 (Sheldrick, 1990)'
_diffrn_ambient_temperature 213(2)
_diffrn_measured_fraction_theta_full 0.998
_diffrn_measured_fraction_theta_max 0.998
_diffrn_measurement_device_type 'CCD area detector'
_diffrn_measurement_method 'omega scans'
_diffrn_radiation_monochromator graphite
_diffrn_radiation_type MoK\a
_diffrn_radiation_wavelength 0.71073
_diffrn_reflns_av_R_equivalents 0.0466
_diffrn_reflns_av_unetI/netI 0.035
_diffrn_reflns_limit_h_max 21
_diffrn_reflns_limit_h_min -21
_diffrn_reflns_limit_k_max 16
_diffrn_reflns_limit_k_min -18
_diffrn_reflns_limit_l_max 25
_diffrn_reflns_limit_l_min -26
_diffrn_reflns_number 36836
_diffrn_reflns_theta_full 24.73
_diffrn_reflns_theta_max 24.73
_diffrn_reflns_theta_min 1.93
_exptl_absorpt_coefficient_mu 0.802
_exptl_absorpt_correction_T_max 1.000
_exptl_absorpt_correction_T_min 0.900
_exptl_absorpt_correction_type multi-scan
_exptl_absorpt_process_details 'SADABS (Sheldrick, 2001)'
_exptl_crystal_colour 'dark red'
_exptl_crystal_density_diffrn 1.204
_exptl_crystal_density_method 'not measured'
_exptl_crystal_description plates
_exptl_crystal_F_000 2560
_exptl_crystal_size_max 0.2
_exptl_crystal_size_mid 0.1
_exptl_crystal_size_min 0.05
_refine_diff_density_max 0.251
_refine_diff_density_min -0.195
_refine_diff_density_rms 0.045
_refine_ls_extinction_method none
_refine_ls_goodness_of_fit_ref 1.017
_refine_ls_hydrogen_treatment constr
_refine_ls_matrix_type full
_refine_ls_number_parameters 328
_refine_ls_number_reflns 5594
_refine_ls_number_restraints 0
_refine_ls_restrained_S_all 1.017
_refine_ls_R_factor_all 0.0527
_refine_ls_R_factor_gt 0.0337
_refine_ls_shift/su_max 0.002
_refine_ls_shift/su_mean 0
_refine_ls_structure_factor_coef Fsqd
_refine_ls_weighting_details 'calc w=1/[\s^2^(Fo^2^)+(0.0359P)^2^+1.3303P] where P=(Fo^2^+2Fc^2^)/3'
_refine_ls_weighting_scheme calc
_refine_ls_wR_factor_gt 0.0693
_refine_ls_wR_factor_ref 0.074
_reflns_number_gt 4287
_reflns_number_total 5594
_reflns_threshold_expression >2sigma(I)
_cod_data_source_file b711616k.txt
_cod_data_source_block c2270fin
_cod_depositor_comments
;
The following automatic conversions were performed:
'_symmetry_cell_setting' value 'Orthorhombic' changed to 'orthorhombic'
according to '/home/saulius/struct/CIF-dictionaries/cif_core.dic'
dictionary named 'cif_core.dic' version 2.4.1 from 2010-06-29.

Automatic conversion script
Id: cif_fix_enum 1527 2010-12-29 10:47:43Z saulius 
;
_cod_original_sg_symbol_H-M Pbca
_cod_database_code 7006275

loop_
_symmetry_equiv_pos_as_xyz
'x, y, z'
'-x+1/2, -y, z+1/2'
'-x, y+1/2, -z+1/2'
'x+1/2, -y+1/2, -z'
'-x, -y, -z'
'x-1/2, y, -z-1/2'
'x, -y-1/2, z-1/2'
'-x-1/2, y-1/2, z'

loop_
_atom_site_label
_atom_site_type_symbol
_atom_site_fract_x
_atom_site_fract_y
_atom_site_fract_z
_atom_site_U_iso_or_equiv
_atom_site_adp_type
_atom_site_occupancy
_atom_site_symmetry_multiplicity
_atom_site_calc_flag
_atom_site_refinement_flags
_atom_site_disorder_assembly
_atom_site_disorder_group
C1 C 0.21792(11) 0.81304(15) 0.31039(10) 0.0300(5) Uani 1 1 d . . .
C2 C 0.17484(11) 0.88801(16) 0.30473(10) 0.0322(6) Uani 1 1 d . . .
C3 C 0.17202(12) 0.94811(16) 0.35012(11) 0.0389(6) Uani 1 1 d . . .
H3 H 0.1448 0.999 0.345 0.047 Uiso 1 1 calc R . .
C4 C 0.20767(13) 0.93584(17) 0.40237(11) 0.0409(6) Uani 1 1 d . . .
C5 C 0.24833(13) 0.86125(17) 0.40806(11) 0.0406(6) Uani 1 1 d . . .
H5 H 0.2724 0.8511 0.4434 0.049 Uiso 1 1 calc R . .
C6 C 0.25495(12) 0.80069(16) 0.36349(10) 0.0348(6) Uani 1 1 d . . .
C7 C 0.12956(13) 0.90569(16) 0.25156(11) 0.0416(6) Uani 1 1 d . . .
H7A H 0.0973 0.9538 0.2594 0.062 Uiso 1 1 calc R . .
H7B H 0.1018 0.8543 0.2421 0.062 Uiso 1 1 calc R . .
H7C H 0.1605 0.9204 0.219 0.062 Uiso 1 1 calc R . .
C8 C 0.20203(17) 1.00087(19) 0.45153(12) 0.0613(8) Uani 1 1 d . . .
H8A H 0.2396 1.0441 0.4475 0.092 Uiso 1 1 calc R . .
H8B H 0.2073 0.971 0.4885 0.092 Uiso 1 1 calc R . .
H8C H 0.1555 1.0292 0.4501 0.092 Uiso 1 1 calc R . .
C9 C 0.30139(15) 0.72143(18) 0.37471(12) 0.0540(8) Uani 1 1 d . . .
H9A H 0.3221 0.7253 0.4134 0.081 Uiso 1 1 calc R . .
H9B H 0.3395 0.719 0.346 0.081 Uiso 1 1 calc R . .
H9C H 0.2722 0.6693 0.3719 0.081 Uiso 1 1 calc R . .
C10 C 0.27638(11) 0.69526(15) 0.12652(10) 0.0302(5) Uani 1 1 d . . .
C11 C 0.31774(11) 0.73691(16) 0.08312(10) 0.0343(6) Uani 1 1 d . . .
C12 C 0.35793(12) 0.68690(18) 0.04430(10) 0.0416(6) Uani 1 1 d . . .
H12 H 0.3853 0.7155 0.0157 0.05 Uiso 1 1 calc R . .
C13 C 0.35919(12) 0.59766(19) 0.04615(11) 0.0429(7) Uani 1 1 d . . .
C14 C 0.31941(12) 0.55685(17) 0.08925(11) 0.0416(6) Uani 1 1 d . . .
H14 H 0.3202 0.4958 0.0916 0.05 Uiso 1 1 calc R . .
C15 C 0.27824(11) 0.60353(16) 0.12928(10) 0.0336(6) Uani 1 1 d . . .
C16 C 0.32002(15) 0.83449(17) 0.07658(12) 0.0524(7) Uani 1 1 d . . .
H16A H 0.3557 0.8501 0.0476 0.079 Uiso 1 1 calc R . .
H16B H 0.3325 0.8607 0.1137 0.079 Uiso 1 1 calc R . .
H16C H 0.2733 0.8554 0.0642 0.079 Uiso 1 1 calc R . .
C17 C 0.40081(15) 0.5452(2) 0.00142(13) 0.0636(9) Uani 1 1 d . . .
H17A H 0.3856 0.5617 -0.0375 0.095 Uiso 1 1 calc R . .
H17B H 0.3917 0.4837 0.0074 0.095 Uiso 1 1 calc R . .
H17C H 0.4517 0.5566 0.0058 0.095 Uiso 1 1 calc R . .
C18 C 0.23715(12) 0.55104(16) 0.17388(12) 0.0434(7) Uani 1 1 d . . .
H18A H 0.2382 0.4901 0.1631 0.065 Uiso 1 1 calc R . .
H18B H 0.1878 0.571 0.1753 0.065 Uiso 1 1 calc R . .
H18C H 0.2591 0.5584 0.2119 0.065 Uiso 1 1 calc R . .
C19 C 0.10998(13) 0.67448(18) 0.05954(11) 0.0454(7) Uani 1 1 d . . .
H19A H 0.1393 0.7269 0.0551 0.054 Uiso 1 1 calc R . .
H19B H 0.1429 0.6249 0.0621 0.054 Uiso 1 1 calc R . .
C20 C 0.06475(16) 0.6637(2) 0.00409(11) 0.0624(9) Uani 1 1 d . . .
H20A H 0.04 0.6082 0.0053 0.094 Uiso 1 1 calc R . .
H20B H 0.0958 0.6656 -0.0298 0.094 Uiso 1 1 calc R . .
H20C H 0.0299 0.7104 0.0018 0.094 Uiso 1 1 calc R . .
C21 C -0.00246(14) 0.59125(17) 0.12326(12) 0.0483(7) Uani 1 1 d . . .
H21A H -0.0332 0.5908 0.158 0.058 Uiso 1 1 calc R . .
H21B H -0.0334 0.6011 0.0893 0.058 Uiso 1 1 calc R . .
C22 C 0.03302(17) 0.50257(19) 0.11722(14) 0.0659(9) Uani 1 1 d . . .
H22A H 0.0581 0.4994 0.0802 0.099 Uiso 1 1 calc R . .
H22B H -0.0034 0.4575 0.1188 0.099 Uiso 1 1 calc R . .
H22C H 0.0669 0.4942 0.1488 0.099 Uiso 1 1 calc R . .
C23 C 0.00135(14) 0.77580(17) 0.11721(11) 0.0465(7) Uani 1 1 d . . .
H23A H -0.03 0.7629 0.084 0.056 Uiso 1 1 calc R . .
H23B H -0.0292 0.7831 0.1516 0.056 Uiso 1 1 calc R . .
C24 C 0.04074(17) 0.86126(18) 0.10548(13) 0.0613(8) Uani 1 1 d . . .
H24A H 0.0744 0.8726 0.1369 0.092 Uiso 1 1 calc R . .
H24B H 0.0062 0.9084 0.1032 0.092 Uiso 1 1 calc R . .
H24C H 0.0666 0.857 0.0689 0.092 Uiso 1 1 calc R . .
C25 C 0.05366(14) 0.52684(17) 0.28503(12) 0.0485(7) Uani 1 1 d . . .
H25A H 0.0176 0.5113 0.3144 0.058 Uiso 1 1 calc R . .
H25B H 0.0369 0.5046 0.2474 0.058 Uiso 1 1 calc R . .
C26 C 0.12406(16) 0.48161(19) 0.30042(14) 0.0661(9) Uani 1 1 d . . .
H26A H 0.1605 0.4971 0.272 0.099 Uiso 1 1 calc R . .
H26B H 0.117 0.4191 0.3001 0.099 Uiso 1 1 calc R . .
H26C H 0.1395 0.4998 0.3389 0.099 Uiso 1 1 calc R . .
C27 C -0.03692(13) 0.67589(19) 0.28189(12) 0.0491(7) Uani 1 1 d . . .
H27A H -0.059 0.6574 0.2451 0.059 Uiso 1 1 calc R . .
H27B H -0.0606 0.644 0.3135 0.059 Uiso 1 1 calc R . .
C28 C -0.05073(16) 0.7727(2) 0.29020(14) 0.0681(9) Uani 1 1 d . . .
H28A H -0.0339 0.7904 0.3284 0.102 Uiso 1 1 calc R . .
H28B H -0.1018 0.7841 0.287 0.102 Uiso 1 1 calc R . .
H28C H -0.0253 0.8052 0.2604 0.102 Uiso 1 1 calc R . .
C29 C 0.08838(14) 0.67528(19) 0.35467(11) 0.0476(7) Uani 1 1 d . . .
H29A H 0.1382 0.656 0.3595 0.057 Uiso 1 1 calc R . .
H29B H 0.0882 0.7389 0.3578 0.057 Uiso 1 1 calc R . .
C30 C 0.04452(16) 0.6388(2) 0.40515(12) 0.0643(9) Uani 1 1 d . . .
H30A H -0.0038 0.6621 0.4036 0.097 Uiso 1 1 calc R . .
H30B H 0.0668 0.6551 0.4418 0.097 Uiso 1 1 calc R . .
H30C H 0.0427 0.5759 0.4022 0.097 Uiso 1 1 calc R . .
P1 P 0.22841(3) 0.72170(4) 0.25787(3) 0.03308(16) Uani 1 1 d . . .
P2 P 0.21914(3) 0.76954(4) 0.17079(3) 0.03260(16) Uani 1 1 d . . .
P3 P 0.06144(3) 0.68262(4) 0.12926(3) 0.03332(16) Uani 1 1 d . . .
P4 P 0.05916(3) 0.64595(4) 0.28074(3) 0.03419(16) Uani 1 1 d . . .
Ni1 Ni 0.125521(14) 0.694829(19) 0.208796(12) 0.02830(9) Uani 1 1 d . . .

loop_
_atom_site_aniso_label
_atom_site_aniso_U_11
_atom_site_aniso_U_22
_atom_site_aniso_U_33
_atom_site_aniso_U_23
_atom_site_aniso_U_13
_atom_site_aniso_U_12
C1 0.0248(11) 0.0320(15) 0.0333(13) -0.0004(11) 0.0008(9) -0.0046(10)
C2 0.0295(11) 0.0340(15) 0.0330(14) 0.0012(11) 0.0014(10) -0.0004(10)
C3 0.0400(13) 0.0350(16) 0.0416(16) -0.0003(12) 0.0019(11) 0.0034(11)
C4 0.0489(14) 0.0379(17) 0.0358(15) -0.0049(12) 0.0018(12) -0.0048(12)
C5 0.0463(14) 0.0438(18) 0.0316(14) 0.0010(13) -0.0075(12) -0.0047(12)
C6 0.0305(11) 0.0348(16) 0.0392(14) 0.0023(12) -0.0032(11) -0.0022(10)
C7 0.0417(14) 0.0406(16) 0.0426(16) -0.0058(13) -0.0057(12) 0.0126(12)
C8 0.090(2) 0.051(2) 0.0428(18) -0.0118(15) -0.0041(16) 0.0025(16)
C9 0.0559(16) 0.055(2) 0.0510(18) 0.0005(15) -0.0215(14) 0.0114(14)
C10 0.0245(11) 0.0343(15) 0.0317(13) -0.0034(11) -0.0010(9) 0.0008(10)
C11 0.0302(11) 0.0411(16) 0.0317(14) 0.0028(12) -0.0010(10) 0.0012(11)
C12 0.0349(13) 0.058(2) 0.0320(14) 0.0036(13) 0.0035(11) 0.0047(12)
C13 0.0366(13) 0.059(2) 0.0331(15) -0.0074(13) -0.0014(11) 0.0126(12)
C14 0.0390(13) 0.0397(16) 0.0462(16) -0.0053(13) -0.0048(12) 0.0097(12)
C15 0.0279(11) 0.0352(16) 0.0378(14) -0.0039(12) -0.0009(10) 0.0036(10)
C16 0.0584(17) 0.0495(19) 0.0494(18) 0.0112(14) 0.0160(14) -0.0032(14)
C17 0.0634(18) 0.078(2) 0.0498(19) -0.0103(16) 0.0114(15) 0.0244(16)
C18 0.0423(14) 0.0307(16) 0.0572(18) -0.0021(13) 0.0073(13) 0.0018(12)
C19 0.0444(15) 0.0559(19) 0.0358(15) -0.0030(13) 0.0002(11) 0.0032(12)
C20 0.0667(19) 0.086(3) 0.0347(16) -0.0034(15) -0.0057(14) 0.0067(17)
C21 0.0449(14) 0.0493(19) 0.0508(17) -0.0050(14) -0.0076(13) -0.0092(13)
C22 0.079(2) 0.045(2) 0.073(2) -0.0065(17) -0.0105(18) -0.0098(16)
C23 0.0448(14) 0.0511(19) 0.0437(16) -0.0008(14) -0.0049(12) 0.0120(13)
C24 0.086(2) 0.043(2) 0.0547(19) 0.0027(15) -0.0199(16) 0.0161(16)
C25 0.0568(16) 0.0416(17) 0.0471(17) 0.0070(14) -0.0008(14) -0.0128(13)
C26 0.0695(19) 0.047(2) 0.081(2) 0.0201(17) 0.0045(17) 0.0089(16)
C27 0.0337(13) 0.065(2) 0.0484(18) 0.0105(15) 0.0077(12) 0.0003(12)
C28 0.0515(17) 0.071(2) 0.082(2) 0.0135(19) 0.0200(16) 0.0164(16)
C29 0.0522(16) 0.056(2) 0.0350(15) 0.0043(13) 0.0054(12) -0.0126(13)
C30 0.078(2) 0.074(2) 0.0415(18) 0.0089(16) 0.0091(15) -0.0122(17)
P1 0.0279(3) 0.0346(4) 0.0368(4) -0.0039(3) -0.0029(3) 0.0023(3)
P2 0.0314(3) 0.0292(4) 0.0373(4) -0.0015(3) 0.0070(3) -0.0011(3)
P3 0.0301(3) 0.0365(4) 0.0334(4) -0.0011(3) -0.0026(3) 0.0004(3)
P4 0.0306(3) 0.0382(4) 0.0339(4) 0.0050(3) 0.0013(3) -0.0050(3)
Ni1 0.02512(14) 0.03007(18) 0.02972(17) 0.00082(14) 0.00058(12) -0.00215(12)

loop_
_atom_type_symbol
_atom_type_description
_atom_type_scat_dispersion_real
_atom_type_scat_dispersion_imag
_atom_type_scat_source
C C 0.0033 0.0016 'International Tables Vol C Tables 4.2.6.8 and 6.1.1.4'
H H 0 0 'International Tables Vol C Tables 4.2.6.8 and 6.1.1.4'
P P 0.1023 0.0942 'International Tables Vol C Tables 4.2.6.8 and 6.1.1.4'
Ni Ni 0.3393 1.1124 'International Tables Vol C Tables 4.2.6.8 and 6.1.1.4'

loop_
_geom_angle_atom_site_label_1
_geom_angle_atom_site_label_2
_geom_angle_atom_site_label_3
_geom_angle
_geom_angle_site_symmetry_1
_geom_angle_site_symmetry_3
_geom_angle_publ_flag
C2 C1 C6 117.8(2) . . ?
C2 C1 P1 128.10(17) . . ?
C6 C1 P1 113.92(17) . . ?
C3 C2 C1 119.7(2) . . ?
C3 C2 C7 117.6(2) . . ?
C1 C2 C7 122.7(2) . . ?
C4 C3 C2 122.6(2) . . ?
C5 C4 C3 117.3(2) . . ?
C5 C4 C8 121.2(2) . . ?
C3 C4 C8 121.5(2) . . ?
C4 C5 C6 122.4(2) . . ?
C5 C6 C1 120.1(2) . . ?
C5 C6 C9 117.7(2) . . ?
C1 C6 C9 122.2(2) . . ?
C11 C10 C15 118.1(2) . . ?
C11 C10 P2 114.72(18) . . ?
C15 C10 P2 126.99(17) . . ?
C12 C11 C10 119.5(2) . . ?
C12 C11 C16 118.0(2) . . ?
C10 C11 C16 122.5(2) . . ?
C13 C12 C11 122.7(2) . . ?
C12 C13 C14 117.7(2) . . ?
C12 C13 C17 121.3(2) . . ?
C14 C13 C17 121.0(3) . . ?
C13 C14 C15 122.0(2) . . ?
C14 C15 C10 119.8(2) . . ?
C14 C15 C18 116.7(2) . . ?
C10 C15 C18 123.5(2) . . ?
C20 C19 P3 117.23(18) . . ?
C22 C21 P3 114.13(19) . . ?
C24 C23 P3 113.83(19) . . ?
C26 C25 P4 114.76(19) . . ?
C28 C27 P4 114.14(19) . . ?
C30 C29 P4 116.87(19) . . ?
C1 P1 P2 109.70(8) . . ?
C1 P1 Ni1 111.80(7) . . ?
P2 P1 Ni1 61.88(2) . . ?
C10 P2 P1 104.62(8) . . ?
C10 P2 Ni1 109.86(8) . . ?
P1 P2 Ni1 61.78(2) . . ?
C23 P3 C19 102.79(12) . . ?
C23 P3 C21 100.91(12) . . ?
C19 P3 C21 101.54(12) . . ?
C23 P3 Ni1 112.98(9) . . ?
C19 P3 Ni1 117.52(8) . . ?
C21 P3 Ni1 118.62(9) . . ?
C25 P4 C29 102.23(12) . . ?
C25 P4 C27 101.16(12) . . ?
C29 P4 C27 102.27(13) . . ?
C25 P4 Ni1 114.41(9) . . ?
C29 P4 Ni1 116.31(8) . . ?
C27 P4 Ni1 118.09(9) . . ?
P3 Ni1 P4 106.88(3) . . ?
P3 Ni1 P1 153.28(3) . . ?
P4 Ni1 P1 99.54(3) . . ?
P3 Ni1 P2 98.20(3) . . ?
P4 Ni1 P2 153.84(3) . . ?
P1 Ni1 P2 56.34(2) . . ?

loop_
_geom_bond_atom_site_label_1
_geom_bond_atom_site_label_2
_geom_bond_distance
_geom_bond_site_symmetry_2
_geom_bond_publ_flag
C1 C2 1.410(3) . ?
C1 C6 1.413(3) . ?
C1 P1 1.861(2) . ?
C2 C3 1.393(3) . ?
C2 C7 1.507(3) . ?
C3 C4 1.383(3) . ?
C4 C5 1.381(3) . ?
C4 C8 1.511(3) . ?
C5 C6 1.388(3) . ?
C6 C9 1.516(3) . ?
C10 C11 1.412(3) . ?
C10 C15 1.412(3) . ?
C10 P2 1.864(2) . ?
C11 C12 1.394(3) . ?
C11 C16 1.509(3) . ?
C12 C13 1.373(3) . ?
C13 C14 1.386(3) . ?
C13 C17 1.518(3) . ?
C14 C15 1.395(3) . ?
C15 C18 1.511(3) . ?
C19 C20 1.535(3) . ?
C19 P3 1.841(2) . ?
C21 C22 1.522(4) . ?
C21 P3 1.847(2) . ?
C23 C24 1.529(4) . ?
C23 P3 1.839(3) . ?
C25 C26 1.526(4) . ?
C25 P4 1.837(3) . ?
C27 C28 1.522(4) . ?
C27 P4 1.848(2) . ?
C29 C30 1.524(3) . ?
C29 P4 1.837(3) . ?
P1 P2 2.1355(9) . ?
P1 Ni1 2.2606(6) . ?
P2 Ni1 2.2629(7) . ?
P3 Ni1 2.1883(7) . ?
P4 Ni1 2.1945(7) . ?
